data_1565006
loop_
_publ_author_name
'Akopov, Georgiy'
'Hewage, Nethmi'
'Yox, Philip'
'Viswanathan , Gayatri'
'Lee, Shannon'
'Hulsebosch, Liam'
'Cady, Sarah'
'Paterson, Alexander L.'
'Perras, Fr\'ed\'eric A.'
'Xu, Wenqian'
'Wu, Kui'
'Mudryk, Yaroslav'
'Kovnir, Kirill'

_publ_section_title
;
 &#x000D; Synthesis-Enabled Exploration of Chiral and Polar Multivalent
 Quaternary Sulfides&#x000D;
;
_journal_name_full 'Chemical Science'
_journal_paper_doi 10.1039/D1SC03685H
_journal_year 2021
_chemical_formula_sum 'Cu0.99 La3 S7 Si'
_chemical_formula_weight 731.83
_space_group_crystal_system hexagonal
_space_group_IT_number 173
_space_group_name_Hall 'P 6c'
_space_group_name_H-M_alt 'P 63'
_audit_creation_method SHELXL-2018/3
_audit_update_record
;
2021-09-26 deposited with the CCDC.	2021-10-18 downloaded from the CCDC.
;
_cell_angle_alpha 90
_cell_angle_beta 90
_cell_angle_gamma 120
_cell_formula_units_Z 2
_cell_length_a 10.3231(14)
_cell_length_b 10.3231(14)
_cell_length_c 5.7991(8)
_cell_measurement_reflns_used 9966
_cell_measurement_temperature 100(2)
_cell_measurement_theta_max 33.18
_cell_measurement_theta_min 2.28
_cell_volume 535.19(13)
_computing_structure_refinement 'SHELXL-2018/3 (Sheldrick, 2018)'
_computing_structure_solution 'SHELXT 2014/5 (Sheldrick, 2014)'
_diffrn_ambient_temperature 100(2)
_diffrn_measured_fraction_theta_full 1.000
_diffrn_measured_fraction_theta_max 1.000
_diffrn_measurement_device_type 'Bruker APEX III CMOS area-detector'
_diffrn_measurement_method 'profile data from \w scans'
_diffrn_radiation_type MoK\a
_diffrn_radiation_wavelength 0.71073
_diffrn_reflns_av_R_equivalents 0.0345
_diffrn_reflns_av_unetI/netI 0.0193
_diffrn_reflns_Laue_measured_fraction_full 1.000
_diffrn_reflns_Laue_measured_fraction_max 1.000
_diffrn_reflns_limit_h_max 15
_diffrn_reflns_limit_h_min -15
_diffrn_reflns_limit_k_max 11
_diffrn_reflns_limit_k_min -15
_diffrn_reflns_limit_l_max 8
_diffrn_reflns_limit_l_min -8
_diffrn_reflns_number 12991
_diffrn_reflns_point_group_measured_fraction_full 1.000
_diffrn_reflns_point_group_measured_fraction_max 0.999
_diffrn_reflns_theta_full 25.242
_diffrn_reflns_theta_max 33.170
_diffrn_reflns_theta_min 2.278
_diffrn_source 'fine-focus sealed tube'
_exptl_absorpt_coefficient_mu 15.074
_exptl_absorpt_correction_T_max 0.747
_exptl_absorpt_correction_T_min 0.525
_exptl_absorpt_correction_type multi-scan
_exptl_absorpt_process_details SADABS
_exptl_crystal_colour yellow
_exptl_crystal_density_diffrn 4.541
_exptl_crystal_description plate
_exptl_crystal_F_000 651
_exptl_crystal_size_max 0.089
_exptl_crystal_size_mid 0.049
_exptl_crystal_size_min 0.043
_refine_diff_density_max 0.622
_refine_diff_density_min -0.494
_refine_diff_density_rms 0.131
_refine_ls_abs_structure_details
;
 Refined as an inversion twin.
;
_refine_ls_abs_structure_Flack 0.026(15)
_refine_ls_extinction_coef 0.00433(19)
_refine_ls_extinction_expression Fc^*^=kFc[1+0.001xFc^2^\l^3^/sin(2\q)]^-1/4^
_refine_ls_extinction_method 'SHELXL-2018/3 (Sheldrick 2018)'
_refine_ls_goodness_of_fit_ref 1.108
_refine_ls_hydrogen_treatment undef
_refine_ls_matrix_type full
_refine_ls_number_parameters 39
_refine_ls_number_reflns 1362
_refine_ls_number_restraints 0
_refine_ls_restrained_S_all 1.108
_refine_ls_R_factor_all 0.0126
_refine_ls_R_factor_gt 0.0116
_refine_ls_shift/su_max 0.001
_refine_ls_shift/su_mean 0.000
_refine_ls_structure_factor_coef Fsqd
_refine_ls_weighting_details 'w=1/[\s^2^(Fo^2^)+(0.0041P)^2^+0.0229P] where P=(Fo^2^+2Fc^2^)/3'
_refine_ls_weighting_scheme calc
_refine_ls_wR_factor_gt 0.0226
_refine_ls_wR_factor_ref 0.0229
_reflns_Friedel_coverage 0.843
_reflns_Friedel_fraction_full 1.000
_reflns_Friedel_fraction_max 0.997
_reflns_number_gt 1320
_reflns_number_total 1362
_reflns_threshold_expression 'I > 2\s(I)'
_cod_data_source_file d1sc03685h2.cif
_cod_data_source_block GA1352_La6Cu2Si2S14
_cod_original_cell_volume 535.19(16)
_cod_database_code 1565006
_shelx_shelxl_version_number 2018/3
_shelx_space_group_comment
;
The symmetry employed for this shelxl refinement is uniquely defined
by the following loop, which should always be used as a source of
symmetry information in preference to the above space-group names.
They are only intended as comments.
;
_shelx_estimated_absorpt_t_min 0.347
_shelx_estimated_absorpt_t_max 0.563

loop_
_space_group_symop_operation_xyz
'x, y, z'
'-y, x-y, z'
'-x+y, -x, z'
'-x, -y, z+1/2'
'y, -x+y, z+1/2'
'x-y, x, z+1/2'

loop_
_atom_site_label
_atom_site_type_symbol
_atom_site_fract_x
_atom_site_fract_y
_atom_site_fract_z
_atom_site_U_iso_or_equiv
_atom_site_adp_type
_atom_site_occupancy
_atom_site_site_symmetry_order
_atom_site_calc_flag
_atom_site_refinement_flags_posn
_atom_site_refinement_flags_adp
_atom_site_refinement_flags_occupancy
_atom_site_disorder_assembly
_atom_site_disorder_group
La1 La 0.23392(2) 0.35737(2) 0.02208(14) 0.00255(4) Uani 1 1 d . . . . .
Cu1 Cu 0.000000 0.000000 0.000000 0.00372(16) Uani 0.984(2) 3 d S T P . .
Si1 Si 0.333333 0.666667 -0.3934(3) 0.0031(2) Uani 1 3 d S T P . .
S1 S 0.47428(7) 0.58934(8) -0.2543(2) 0.00344(12) Uani 1 1 d . . . . .
S2 S 0.333333 0.666667 -0.7559(3) 0.0039(2) Uani 1 3 d S T P . .
S3 S -0.08542(7) 0.16496(7) 0.0107(2) 0.00355(11) Uani 1 1 d . . . . .

loop_
_atom_site_aniso_label
_atom_site_aniso_U_11
_atom_site_aniso_U_22
_atom_site_aniso_U_33
_atom_site_aniso_U_23
_atom_site_aniso_U_13
_atom_site_aniso_U_12
La1 0.00256(6) 0.00221(6) 0.00263(6) 0.00013(9) 0.00004(9) 0.00100(5)
Cu1 0.00258(17) 0.00258(17) 0.0060(3) 0.000 0.000 0.00129(9)
Si1 0.0032(4) 0.0032(4) 0.0029(5) 0.000 0.000 0.00162(18)
S1 0.0031(3) 0.0037(3) 0.0037(3) 0.0005(2) 0.0002(2) 0.0019(3)
S2 0.0045(3) 0.0045(3) 0.0028(5) 0.000 0.000 0.00225(16)
S3 0.0035(2) 0.0034(2) 0.0036(3) -0.0003(3) 0.0001(3) 0.0016(2)

loop_
_atom_type_symbol
_atom_type_description
_atom_type_scat_dispersion_real
_atom_type_scat_dispersion_imag
_atom_type_scat_source
Cu Cu 0.3201 1.2651 'International Tables Vol C Tables 4.2.6.8 and 6.1.1.4'
La La -0.2871 2.4523 'International Tables Vol C Tables 4.2.6.8 and 6.1.1.4'
S S 0.1246 0.1234 'International Tables Vol C Tables 4.2.6.8 and 6.1.1.4'
Si Si 0.0817 0.0704 'International Tables Vol C Tables 4.2.6.8 and 6.1.1.4'

loop_
_geom_angle_atom_site_label_1
_geom_angle_atom_site_label_2
_geom_angle_atom_site_label_3
_geom_angle
_geom_angle_site_symmetry_1
_geom_angle_site_symmetry_3
_geom_angle_publ_flag
S3 La1 S3 86.13(2) . 3 ?
S3 La1 S1 139.89(2) . . ?
S3 La1 S1 110.18(2) 3 . ?
S3 La1 S3 77.76(2) . 5 ?
S3 La1 S3 77.433(19) 3 5 ?
S1 La1 S3 140.353(19) . 5 ?
S3 La1 S1 74.429(19) . 3_565 ?
S3 La1 S1 141.14(2) 3 3_565 ?
S1 La1 S1 70.23(3) . 3_565 ?
S3 La1 S1 128.367(19) 5 3_565 ?
S3 La1 S1 144.86(2) . 4_665 ?
S3 La1 S1 69.827(18) 3 4_665 ?
S1 La1 S1 74.284(15) . 4_665 ?
S3 La1 S1 72.366(19) 5 4_665 ?
S1 La1 S1 139.655(18) 3_565 4_665 ?
S3 La1 S2 113.289(14) . 1_556 ?
S3 La1 S2 149.00(2) 3 1_556 ?
S1 La1 S2 71.07(2) . 1_556 ?
S3 La1 S2 83.24(2) 5 1_556 ?
S1 La1 S2 69.55(2) 3_565 1_556 ?
S1 La1 S2 81.377(17) 4_665 1_556 ?
S3 La1 S3 75.748(19) . 5_554 ?
S3 La1 S3 75.454(19) 3 5_554 ?
S1 La1 S3 73.64(2) . 5_554 ?
S3 La1 S3 143.00(2) 5 5_554 ?
S1 La1 S3 67.361(19) 3_565 5_554 ?
S1 La1 S3 119.690(19) 4_665 5_554 ?
S2 La1 S3 131.16(2) 1_556 5_554 ?
S3 La1 Cu1 43.116(11) . . ?
S3 La1 Cu1 43.019(11) 3 . ?
S1 La1 Cu1 138.984(18) . . ?
S3 La1 Cu1 73.368(19) 5 . ?
S1 La1 Cu1 110.208(15) 3_565 . ?
S1 La1 Cu1 109.043(15) 4_665 . ?
S2 La1 Cu1 149.390(18) 1_556 . ?
S3 La1 Cu1 69.632(18) 5_554 . ?
S3 Cu1 S3 119.928(3) 3 2 ?
S3 Cu1 S3 119.926(3) 3 . ?
S3 Cu1 S3 119.925(3) 2 . ?
S3 Cu1 Cu1 88.44(3) 3 4 ?
S3 Cu1 Cu1 88.44(3) 2 4 ?
S3 Cu1 Cu1 88.44(3) . 4 ?
S3 Cu1 Cu1 91.56(3) 3 4_554 ?
S3 Cu1 Cu1 91.56(3) 2 4_554 ?
S3 Cu1 Cu1 91.56(3) . 4_554 ?
Cu1 Cu1 Cu1 180.0 4 4_554 ?
S3 Cu1 La1 176.17(4) 3 2 ?
S3 Cu1 La1 59.692(15) 2 2 ?
S3 Cu1 La1 60.240(15) . 2 ?
Cu1 Cu1 La1 87.741(14) 4 2 ?
Cu1 Cu1 La1 92.259(14) 4_554 2 ?
S3 Cu1 La1 59.694(15) 3 3 ?
S3 Cu1 La1 60.241(15) 2 3 ?
S3 Cu1 La1 176.17(4) . 3 ?
Cu1 Cu1 La1 87.741(14) 4 3 ?
Cu1 Cu1 La1 92.259(14) 4_554 3 ?
La1 Cu1 La1 119.846(2) 2 3 ?
S3 Cu1 La1 60.240(15) 3 . ?
S3 Cu1 La1 176.17(4) 2 . ?
S3 Cu1 La1 59.693(15) . . ?
Cu1 Cu1 La1 87.740(14) 4 . ?
Cu1 Cu1 La1 92.260(14) 4_554 . ?
La1 Cu1 La1 119.846(2) 2 . ?
La1 Cu1 La1 119.846(2) 3 . ?
S2 Si1 S1 112.18(4) . 2_665 ?
S2 Si1 S1 112.18(4) . 3_565 ?
S1 Si1 S1 106.63(4) 2_665 3_565 ?
S2 Si1 S1 112.18(4) . . ?
S1 Si1 S1 106.63(4) 2_665 . ?
S1 Si1 S1 106.63(4) 3_565 . ?
Si1 S1 La1 93.18(3) . . ?
Si1 S1 La1 89.92(3) . 2_665 ?
La1 S1 La1 110.36(3) . 2_665 ?
Si1 S1 La1 124.38(4) . 4_664 ?
La1 S1 La1 137.34(2) . 4_664 ?
La1 S1 La1 90.959(19) 2_665 4_664 ?
Si1 S2 La1 114.52(2) . 3_564 ?
Si1 S2 La1 114.52(2) . 1_554 ?
La1 S2 La1 103.99(3) 3_564 1_554 ?
Si1 S2 La1 114.52(2) . 2_664 ?
La1 S2 La1 103.99(3) 3_564 2_664 ?
La1 S2 La1 103.99(3) 1_554 2_664 ?
Cu1 S3 La1 77.190(16) . . ?
Cu1 S3 La1 76.741(17) . 2 ?
La1 S3 La1 153.71(2) . 2 ?
Cu1 S3 La1 107.33(4) . 6_554 ?
La1 S3 La1 95.67(2) . 6_554 ?
La1 S3 La1 95.22(2) 2 6_554 ?
Cu1 S3 La1 109.67(4) . 6 ?
La1 S3 La1 92.99(2) . 6 ?
La1 S3 La1 92.58(2) 2 6 ?
La1 S3 La1 143.00(2) 6_554 6 ?

loop_
_geom_bond_atom_site_label_1
_geom_bond_atom_site_label_2
_geom_bond_distance
_geom_bond_site_symmetry_2
_geom_bond_publ_flag
La1 S3 2.8756(7) . ?
La1 S3 2.8968(7) 3 ?
La1 S1 2.9186(8) . ?
La1 S3 2.9950(10) 5 ?
La1 S1 3.0377(8) 3_565 ?
La1 S1 3.0660(8) 4_665 ?
La1 S2 3.1030(6) 1_556 ?
La1 S3 3.1200(10) 5_554 ?
La1 Cu1 3.2479(5) . ?
Cu1 S3 2.2765(6) 3 ?
Cu1 S3 2.2766(6) 2 ?
Cu1 S3 2.2766(6) . ?
Cu1 Cu1 2.8995(4) 4 ?
Cu1 Cu1 2.8995(4) 4_554 ?
Si1 S2 2.1020(18) . ?
Si1 S1 2.1369(9) 2_665 ?
Si1 S1 2.1369(9) 3_565 ?
Si1 S1 2.1370(9) . ?
